data_7056066
loop_
_publ_author_name
'Crou\'e, V.'
'Krykun, S.'
'Allain, M.'
'Morille, Y.'
'Aubriet, F.'
'Carr\'e, V.'
'Voitenko, Z.'
'Goeb, S.'
'Sall\'e, M.'

_publ_section_title
;
 A self-assembled M2L4 cage incorporating electron-rich
 9-(1,3-dithiol-2-ylidene)fluorene units
;
_journal_issue 9
_journal_name_full 'New J. Chem.'
_journal_page_first 3238
_journal_paper_doi 10.1039/C7NJ00062F
_journal_volume 41
_journal_year 2017
_chemical_formula_moiety 'C42 H40 N2 S4'
_chemical_formula_sum 'C42 H40 N2 S4'
_chemical_formula_weight 701
_space_group_IT_number 85
_symmetry_cell_setting tetragonal
_symmetry_space_group_name_Hall '-P 4a'
_symmetry_space_group_name_H-M 'P 4/n :2'
_atom_sites_solution_hydrogens geom
_atom_sites_solution_primary direct
_atom_sites_solution_secondary difmap
_audit_creation_date 2015-07-15T15:30:10-00:00
_audit_creation_method 'WinGX routine CIF_UPDATE'
_audit_update_record
;
2016-11-04 deposited with the CCDC.
2017-03-14 downloaded from the CCDC.
;
_cell_angle_alpha 90
_cell_angle_beta 90
_cell_angle_gamma 90
_cell_formula_units_Z 8
_cell_length_a 37.5699(7)
_cell_length_b 37.5699(7)
_cell_length_c 5.3064(1)
_cell_measurement_reflns_used 4346
_cell_measurement_temperature 293.0(1)
_cell_measurement_theta_max 74.652
_cell_measurement_theta_min 3.699
_cell_volume 7490.0(2)
_computing_cell_refinement 'CrysAlisPro, Agilent Technologies, V1.171.37.35g'
_computing_data_collection 'CrysAlisPro, Agilent Technologies, V1.171.37.35g'
_computing_data_reduction 'CrysAlisPro, Agilent Technologies, V1.171.37.35g'
_computing_molecular_graphics 'DIAMOND 3.2k (Crystal Impact GbR, 2014)'
_computing_publication_material 'WinGX publication routines (Farrugia, 1999)'
_computing_structure_refinement 'SHELXL-97 (Sheldrick, 2008)'
_computing_structure_solution 'SHELXS-97 (Sheldrick, 2008)'
_diffrn_ambient_temperature 293.0(1)
_diffrn_detector_area_resol_mean 5.199
_diffrn_measured_fraction_theta_full 0.985
_diffrn_measured_fraction_theta_max 0.969
_diffrn_measurement_device_type 'SuperNova, Single source at offset, AtlasS2'
_diffrn_measurement_method '\w scans'
_diffrn_radiation_monochromator mirror
_diffrn_radiation_probe x-ray
_diffrn_radiation_type CuK\a
_diffrn_radiation_wavelength 1.54184
_diffrn_reflns_av_R_equivalents 0.0293
_diffrn_reflns_limit_h_max 36
_diffrn_reflns_limit_h_min -27
_diffrn_reflns_limit_k_max 44
_diffrn_reflns_limit_k_min -46
_diffrn_reflns_limit_l_max 6
_diffrn_reflns_limit_l_min -4
_diffrn_reflns_number 15624
_diffrn_reflns_theta_full 73
_diffrn_reflns_theta_max 75.35
_diffrn_reflns_theta_min 3.33
_exptl_absorpt_coefficient_mu 2.566
_exptl_absorpt_correction_T_max 1
_exptl_absorpt_correction_T_min 0.6593
_exptl_absorpt_correction_type multi-scan
_exptl_absorpt_process_details
;
 '(SADABS (Sheldrick, Bruker, 2008))'
;
_exptl_crystal_colour orange
_exptl_crystal_density_diffrn 1.243
_exptl_crystal_density_method 'not measured'
_exptl_crystal_description needle
_exptl_crystal_F_000 2960
_exptl_crystal_size_max 0.3043
_exptl_crystal_size_mid 0.0726
_exptl_crystal_size_min 0.0565
_refine_diff_density_max 0.517
_refine_diff_density_min -0.471
_refine_ls_extinction_method none
_refine_ls_goodness_of_fit_ref 1.057
_refine_ls_hydrogen_treatment constr
_refine_ls_matrix_type full
_refine_ls_number_parameters 435
_refine_ls_number_reflns 7536
_refine_ls_number_restraints 13
_refine_ls_restrained_S_all 1.06
_refine_ls_R_factor_all 0.0944
_refine_ls_R_factor_gt 0.0727
_refine_ls_shift/su_max 0
_refine_ls_structure_factor_coef Fsqd
_refine_ls_weighting_details 'calc w=1/[\s^2^(Fo^2^)+(0.1344P)^2^+2.7634P] where P=(Fo^2^+2Fc^2^)/3'
_refine_ls_weighting_scheme calc
_refine_ls_wR_factor_gt 0.205
_refine_ls_wR_factor_ref 0.2286
_reflns_number_gt 5562
_reflns_number_total 7536
_reflns_threshold_expression >2sigma(I)
_cod_data_source_file c7nj00062f2.cif
_cod_data_source_block vc594
_cod_depositor_comments 'Adding full bibliography for 7056066--7056067.cif.'
_cod_original_sg_symbol_H-M 'P 4/n'
_cod_database_code 7056066

loop_
_symmetry_equiv_pos_as_xyz
'x, y, z'
'-x+1/2, -y+1/2, z'
'-y+1/2, x, z'
'y, -x+1/2, z'
'-x, -y, -z'
'x-1/2, y-1/2, -z'
'y-1/2, -x, -z'
'-y, x-1/2, -z'

loop_
_atom_site_label
_atom_site_type_symbol
_atom_site_fract_x
_atom_site_fract_y
_atom_site_fract_z
_atom_site_U_iso_or_equiv
_atom_site_adp_type
_atom_site_occupancy
_atom_site_calc_flag
_atom_site_refinement_flags
C1 C 0.28812(9) 0.51706(9) 0.4024(6) 0.0479(7) Uani 1 d .
C2 C 0.24926(9) 0.48741(10) 0.7538(7) 0.0524(8) Uani 1 d .
C3 C 0.22929(9) 0.51338(10) 0.6633(7) 0.0521(8) Uani 1 d .
C4 C 0.27119(14) 0.42880(14) 1.0357(10) 0.0831(13) Uani 1 d .
H4A H 0.2758 0.4157 0.8816 0.1 Uiso 1 calc R
H4B H 0.2924 0.4421 1.0796 0.1 Uiso 1 calc R
C5 C 0.26176(19) 0.40327(18) 1.2457(14) 0.114(2) Uani 1 d .
H5A H 0.2829 0.3896 1.287 0.136 Uiso 1 calc R
H5B H 0.2556 0.4171 1.3935 0.136 Uiso 1 calc R
C6 C 0.2332(3) 0.3788(2) 1.197(2) 0.157(4) Uani 1 d .
H6A H 0.2389 0.3654 1.0458 0.188 Uiso 1 calc R
H6B H 0.2118 0.3924 1.162 0.188 Uiso 1 calc R
C7 C 0.2251(4) 0.3527(4) 1.406(4) 0.282(9) Uani 1 d .
H7A H 0.2474 0.3419 1.4569 0.338 Uiso 1 calc R
H7B H 0.2163 0.3662 1.5486 0.338 Uiso 1 calc R
C8 C 0.2003(6) 0.3246(5) 1.358(4) 0.382(15) Uani 1 d DU
H8A H 0.2083 0.3108 1.2143 0.459 Uiso 1 calc R
H8B H 0.1772 0.3347 1.3164 0.459 Uiso 1 calc R
C9 C 0.1965(7) 0.2998(5) 1.592(4) 0.418(16) Uani 1 d DU
H9A H 0.2014 0.2757 1.5434 0.627 Uiso 1 calc R
H9B H 0.1727 0.3014 1.6565 0.627 Uiso 1 calc R
H9C H 0.213 0.3071 1.7197 0.627 Uiso 1 calc R
C10 C 0.15985(12) 0.51105(15) 0.5013(9) 0.0790(13) Uani 1 d .
H10A H 0.136 0.5203 0.5237 0.095 Uiso 1 calc R
H10B H 0.1696 0.522 0.3511 0.095 Uiso 1 calc R
C11 C 0.15737(13) 0.47229(17) 0.4581(10) 0.0883(15) Uani 1 d .
H11A H 0.1464 0.4682 0.2951 0.106 Uiso 1 calc R
H11B H 0.1812 0.4625 0.4521 0.106 Uiso 1 calc R
C12 C 0.13687(17) 0.45304(17) 0.6510(12) 0.1021(18) Uani 1 d .
H12A H 0.1129 0.4626 0.6546 0.123 Uiso 1 calc R
H12B H 0.1476 0.4576 0.8143 0.123 Uiso 1 calc R
C13 C 0.1346(2) 0.4123(2) 0.6112(18) 0.131(3) Uani 1 d .
H13A H 0.1242 0.4075 0.4473 0.158 Uiso 1 calc R
H13B H 0.1585 0.4024 0.6119 0.158 Uiso 1 calc R
C14 C 0.1133(3) 0.3944(2) 0.806(2) 0.173(4) Uani 1 d .
H14A H 0.0895 0.4045 0.8044 0.207 Uiso 1 calc R
H14B H 0.1237 0.3995 0.969 0.207 Uiso 1 calc R
C15 C 0.1101(3) 0.3540(3) 0.778(3) 0.230(7) Uani 1 d .
H15A H 0.1254 0.346 0.645 0.345 Uiso 1 calc R
H15B H 0.0859 0.3479 0.7392 0.345 Uiso 1 calc R
H15C H 0.1169 0.3428 0.9333 0.345 Uiso 1 calc R
C16 C 0.31413(8) 0.52537(9) 0.2332(6) 0.0461(7) Uani 1 d .
C17 C 0.34876(8) 0.50742(9) 0.1996(6) 0.0477(7) Uani 1 d .
C18 C 0.36552(10) 0.47976(10) 0.3276(8) 0.0602(9) Uani 1 d .
H18 H 0.3545 0.4689 0.4642 0.072 Uiso 1 calc R
C19 C 0.39867(10) 0.46861(11) 0.2497(8) 0.0632(10) Uani 1 d .
H19 H 0.41 0.4505 0.338 0.076 Uiso 1 calc R
C20 C 0.41574(9) 0.48380(10) 0.0417(8) 0.0561(8) Uani 1 d .
C21 C 0.39962(9) 0.51149(10) -0.0856(7) 0.0545(8) Uani 1 d .
H21 H 0.4108 0.5219 -0.2236 0.065 Uiso 1 calc R
C22 C 0.36671(9) 0.52356(9) -0.0058(6) 0.0484(7) Uani 1 d .
C23 C 0.34475(9) 0.55272(9) -0.0979(6) 0.0478(7) Uani 1 d .
C24 C 0.35128(10) 0.57685(10) -0.2895(7) 0.0549(8) Uani 1 d .
H24 H 0.3722 0.5757 -0.3823 0.066 Uiso 1 calc R
C25 C 0.32581(10) 0.60293(10) -0.3410(7) 0.0564(8) Uani 1 d .
C26 C 0.29453(10) 0.60393(10) -0.2014(8) 0.0591(9) Uani 1 d .
H26 H 0.2776 0.6213 -0.237 0.071 Uiso 1 calc R
C27 C 0.28796(10) 0.57968(10) -0.0106(7) 0.0555(8) Uani 1 d .
H27 H 0.2669 0.5808 0.0807 0.067 Uiso 1 calc R
C28 C 0.31290(9) 0.55383(9) 0.0435(6) 0.0468(7) Uani 1 d .
C29 C 0.45017(10) 0.47058(10) -0.0315(8) 0.0607(9) Uani 1 d .
C30 C 0.47854(10) 0.45825(10) -0.0833(8) 0.0615(9) Uani 1 d .
C31 C 0.51249(9) 0.44190(9) -0.1263(7) 0.0534(8) Uani 1 d .
C32 C 0.53334(10) 0.44973(11) -0.3359(8) 0.0603(9) Uani 1 d .
H32 H 0.5249 0.4666 -0.4498 0.072 Uiso 1 calc R
C33 C 0.52560(11) 0.41662(11) 0.0422(8) 0.0630(9) Uani 1 d .
H33 H 0.5124 0.4101 0.1832 0.076 Uiso 1 calc R
C34 C 0.55822(11) 0.40144(11) -0.0028(9) 0.0651(10) Uani 1 d .
H34 H 0.5679 0.3851 0.1098 0.078 Uiso 1 calc R
C35 C 0.57624(10) 0.41084(11) -0.2163(8) 0.0623(9) Uani 1 d .
H35 H 0.5981 0.4 -0.2471 0.075 Uiso 1 calc R
C36 C 0.33178(11) 0.62928(10) -0.5373(8) 0.0607(9) Uani 1 d .
C37 C 0.33667(11) 0.65070(10) -0.6953(8) 0.0630(9) Uani 1 d .
C38 C 0.34202(11) 0.67582(9) -0.8930(8) 0.0599(9) Uani 1 d .
C39 C 0.37492(14) 0.68196(14) -0.9953(11) 0.0873(14) Uani 1 d .
H39 H 0.3941 0.6694 -0.9297 0.105 Uiso 1 calc R
C40 C 0.31374(15) 0.69460(14) -0.9971(12) 0.0882(15) Uani 1 d .
H40 H 0.2909 0.6909 -0.9349 0.106 Uiso 1 calc R
C41 C 0.3187(2) 0.71794(14) -1.1855(13) 0.108(2) Uani 1 d .
H41 H 0.2996 0.7304 -1.2544 0.13 Uiso 1 calc R
C42 C 0.3516(3) 0.72266(16) -1.2706(12) 0.126(3) Uani 1 d .
H42 H 0.3551 0.7392 -1.3986 0.152 Uiso 1 calc R
N1 N 0.56455(9) 0.43450(9) -0.3825(6) 0.0642(8) Uani 1 d .
N2 N 0.3812(2) 0.70462(16) -1.1817(14) 0.134(2) Uani 1 d .
S1 S 0.29220(2) 0.48305(2) 0.62691(17) 0.0533(2) Uani 1 d .
S2 S 0.24762(2) 0.53936(2) 0.42258(18) 0.0545(2) Uani 1 d .
S3 S 0.23492(3) 0.45834(3) 0.9907(2) 0.0785(4) Uani 1 d .
S4 S 0.18663(3) 0.52472(3) 0.7699(2) 0.0639(3) Uani 1 d .

loop_
_atom_site_aniso_label
_atom_site_aniso_U_11
_atom_site_aniso_U_22
_atom_site_aniso_U_33
_atom_site_aniso_U_23
_atom_site_aniso_U_13
_atom_site_aniso_U_12
C1 0.0477(16) 0.0488(17) 0.0472(17) -0.0047(14) 0.0015(14) -0.0008(13)
C2 0.0509(18) 0.0592(19) 0.0470(17) -0.0040(15) 0.0073(14) -0.0013(14)
C3 0.0466(17) 0.062(2) 0.0476(17) -0.0018(15) 0.0071(14) -0.0006(14)
C4 0.085(3) 0.083(3) 0.081(3) 0.020(3) 0.008(3) 0.007(2)
C5 0.124(5) 0.105(4) 0.113(5) 0.040(4) -0.014(4) -0.012(4)
C6 0.152(7) 0.105(5) 0.213(10) 0.049(6) -0.002(7) -0.020(5)
C7 0.30(2) 0.194(13) 0.35(2) 0.126(15) 0.013(17) -0.057(13)
C8 0.33(2) 0.252(18) 0.56(3) 0.14(2) 0.00(2) -0.158(17)
C9 0.46(3) 0.25(2) 0.55(4) 0.13(2) 0.09(3) -0.06(2)
C10 0.058(2) 0.114(4) 0.065(3) 0.006(3) 0.003(2) 0.005(2)
C11 0.062(3) 0.130(5) 0.072(3) -0.025(3) 0.004(2) 0.000(3)
C12 0.095(4) 0.108(4) 0.103(4) -0.017(3) 0.020(3) -0.005(3)
C13 0.104(5) 0.114(5) 0.177(8) -0.011(5) 0.008(5) -0.002(4)
C14 0.169(8) 0.120(6) 0.229(11) 0.047(7) 0.019(8) -0.036(6)
C15 0.187(10) 0.125(7) 0.38(2) 0.052(11) -0.019(13) -0.041(7)
C16 0.0430(15) 0.0483(16) 0.0470(17) -0.0014(13) 0.0028(13) -0.0009(12)
C17 0.0424(15) 0.0518(17) 0.0488(17) -0.0010(14) 0.0026(13) -0.0021(13)
C18 0.056(2) 0.063(2) 0.062(2) 0.0132(18) 0.0109(17) 0.0068(16)
C19 0.058(2) 0.062(2) 0.070(2) 0.0102(19) 0.0072(18) 0.0127(17)
C20 0.0506(18) 0.0513(18) 0.066(2) -0.0057(16) 0.0091(16) 0.0026(14)
C21 0.0529(18) 0.0571(19) 0.054(2) -0.0031(16) 0.0121(15) -0.0076(15)
C22 0.0477(16) 0.0509(17) 0.0467(17) 0.0014(14) 0.0027(14) -0.0034(13)
C23 0.0494(17) 0.0470(16) 0.0469(17) -0.0005(14) 0.0014(14) -0.0045(13)
C24 0.0543(19) 0.0570(19) 0.054(2) 0.0031(16) 0.0049(16) -0.0086(15)
C25 0.063(2) 0.0538(19) 0.0518(19) 0.0064(16) -0.0039(16) -0.0098(16)
C26 0.0553(19) 0.059(2) 0.063(2) 0.0085(17) -0.0043(17) 0.0010(16)
C27 0.0525(18) 0.059(2) 0.055(2) 0.0049(16) 0.0019(16) 0.0000(15)
C28 0.0460(16) 0.0519(17) 0.0425(16) -0.0001(13) 0.0006(13) -0.0053(13)
C29 0.054(2) 0.057(2) 0.071(2) -0.0037(18) 0.0104(18) -0.0006(16)
C30 0.056(2) 0.060(2) 0.069(2) -0.0063(18) 0.0072(18) -0.0003(16)
C31 0.0509(18) 0.0514(18) 0.058(2) -0.0071(15) 0.0052(15) -0.0003(14)
C32 0.062(2) 0.062(2) 0.057(2) 0.0036(17) 0.0089(17) 0.0046(17)
C33 0.068(2) 0.065(2) 0.056(2) 0.0037(18) 0.0126(18) -0.0001(18)
C34 0.062(2) 0.064(2) 0.069(2) 0.0048(19) 0.0018(19) 0.0070(17)
C35 0.0517(19) 0.067(2) 0.068(2) -0.0083(19) 0.0080(18) 0.0059(16)
C36 0.063(2) 0.0541(19) 0.065(2) 0.0033(18) -0.0020(18) -0.0078(16)
C37 0.065(2) 0.055(2) 0.069(2) 0.0087(19) 0.0014(19) -0.0072(17)
C38 0.071(2) 0.0441(17) 0.064(2) 0.0055(16) 0.0043(19) -0.0080(15)
C39 0.077(3) 0.074(3) 0.111(4) 0.018(3) 0.017(3) -0.010(2)
C40 0.080(3) 0.078(3) 0.107(4) 0.026(3) 0.007(3) 0.005(2)
C41 0.153(6) 0.067(3) 0.105(4) 0.036(3) -0.026(4) -0.007(3)
C42 0.236(10) 0.069(3) 0.075(4) 0.018(3) 0.017(5) -0.042(5)
N1 0.0584(18) 0.070(2) 0.064(2) -0.0006(16) 0.0159(15) 0.0041(15)
N2 0.166(6) 0.095(4) 0.141(5) 0.016(4) 0.061(5) -0.036(4)
S1 0.0474(4) 0.0590(5) 0.0536(5) 0.0081(4) 0.0084(4) 0.0022(3)
S2 0.0481(4) 0.0585(5) 0.0569(5) 0.0054(4) 0.0090(4) 0.0049(3)
S3 0.0707(6) 0.0812(7) 0.0835(8) 0.0252(6) 0.0280(6) 0.0060(5)
S4 0.0529(5) 0.0753(6) 0.0634(6) -0.0044(5) 0.0155(4) 0.0068(4)

loop_
_atom_type_symbol
_atom_type_description
_atom_type_scat_dispersion_real
_atom_type_scat_dispersion_imag
_atom_type_scat_source
C C 0.0181 0.0091 'International Tables Vol C Tables 4.2.6.8 and 6.1.1.4'
H H 0 0 'International Tables Vol C Tables 4.2.6.8 and 6.1.1.4'
N N 0.0311 0.018 'International Tables Vol C Tables 4.2.6.8 and 6.1.1.4'
S S 0.3331 0.5567 'International Tables Vol C Tables 4.2.6.8 and 6.1.1.4'

loop_
_geom_angle_atom_site_label_1
_geom_angle_atom_site_label_2
_geom_angle_atom_site_label_3
_geom_angle
C16 C1 S2 123.8(3)
C16 C1 S1 123.5(3)
S2 C1 S1 112.67(19)
C3 C2 S3 123.2(3)
C3 C2 S1 116.8(3)
S3 C2 S1 120.0(2)
C2 C3 S2 117.0(3)
C2 C3 S4 125.6(3)
S2 C3 S4 117.4(2)
C5 C4 S3 108.4(4)
C5 C4 H4A 110
S3 C4 H4A 110
C5 C4 H4B 110
S3 C4 H4B 110
H4A C4 H4B 108.4
C6 C5 C4 116.6(7)
C6 C5 H5A 108.1
C4 C5 H5A 108.1
C6 C5 H5B 108.1
C4 C5 H5B 108.1
H5A C5 H5B 107.3
C5 C6 C7 115.6(10)
C5 C6 H6A 108.4
C7 C6 H6A 108.4
C5 C6 H6B 108.4
C7 C6 H6B 108.4
H6A C6 H6B 107.4
C8 C7 C6 118.6(17)
C8 C7 H7A 107.7
C6 C7 H7A 107.7
C8 C7 H7B 107.7
C6 C7 H7B 107.7
H7A C7 H7B 107.1
C7 C8 C9 111.0(19)
C7 C8 H8A 109.4
C9 C8 H8A 109.4
C7 C8 H8B 109.4
C9 C8 H8B 109.4
H8A C8 H8B 108
C8 C9 H9A 109.5
C8 C9 H9B 109.5
H9A C9 H9B 109.5
C8 C9 H9C 109.5
H9A C9 H9C 109.5
H9B C9 H9C 109.5
C11 C10 S4 115.8(4)
C11 C10 H10A 108.3
S4 C10 H10A 108.3
C11 C10 H10B 108.3
S4 C10 H10B 108.3
H10A C10 H10B 107.4
C12 C11 C10 114.2(4)
C12 C11 H11A 108.7
C10 C11 H11A 108.7
C12 C11 H11B 108.7
C10 C11 H11B 108.7
H11A C11 H11B 107.6
C11 C12 C13 114.8(6)
C11 C12 H12A 108.6
C13 C12 H12A 108.6
C11 C12 H12B 108.6
C13 C12 H12B 108.6
H12A C12 H12B 107.5
C14 C13 C12 112.7(7)
C14 C13 H13A 109
C12 C13 H13A 109
C14 C13 H13B 109
C12 C13 H13B 109
H13A C13 H13B 107.8
C13 C14 C15 115.5(11)
C13 C14 H14A 108.4
C15 C14 H14A 108.4
C13 C14 H14B 108.4
C15 C14 H14B 108.4
H14A C14 H14B 107.5
C14 C15 H15A 109.5
C14 C15 H15B 109.5
H15A C15 H15B 109.5
C14 C15 H15C 109.5
H15A C15 H15C 109.5
H15B C15 H15C 109.5
C1 C16 C28 126.5(3)
C1 C16 C17 127.4(3)
C28 C16 C17 106.1(3)
C18 C17 C22 118.6(3)
C18 C17 C16 132.9(3)
C22 C17 C16 108.5(3)
C19 C18 C17 119.3(3)
C19 C18 H18 120.3
C17 C18 H18 120.3
C18 C19 C20 121.8(4)
C18 C19 H19 119.1
C20 C19 H19 119.1
C21 C20 C19 119.5(3)
C21 C20 C29 121.5(4)
C19 C20 C29 119.0(4)
C20 C21 C22 119.3(3)
C20 C21 H21 120.4
C22 C21 H21 120.4
C21 C22 C17 121.4(3)
C21 C22 C23 130.6(3)
C17 C22 C23 108.1(3)
C24 C23 C28 121.4(3)
C24 C23 C22 129.7(3)
C28 C23 C22 108.9(3)
C23 C24 C25 118.8(3)
C23 C24 H24 120.6
C25 C24 H24 120.6
C26 C25 C24 119.6(3)
C26 C25 C36 119.6(4)
C24 C25 C36 120.8(3)
C27 C26 C25 121.5(4)
C27 C26 H26 119.2
C25 C26 H26 119.2
C28 C27 C26 119.6(3)
C28 C27 H27 120.2
C26 C27 H27 120.2
C27 C28 C23 119.0(3)
C27 C28 C16 132.5(3)
C23 C28 C16 108.4(3)
C30 C29 C20 176.6(5)
C29 C30 C31 175.3(5)
C32 C31 C33 117.2(3)
C32 C31 C30 122.5(4)
C33 C31 C30 120.3(4)
N1 C32 C31 123.7(4)
N1 C32 H32 118.2
C31 C32 H32 118.2
C34 C33 C31 119.2(4)
C34 C33 H33 120.4
C31 C33 H33 120.4
C35 C34 C33 118.6(4)
C35 C34 H34 120.7
C33 C34 H34 120.7
N1 C35 C34 124.1(4)
N1 C35 H35 118
C34 C35 H35 118
C37 C36 C25 179.7(5)
C36 C37 C38 178.0(5)
C39 C38 C40 116.5(4)
C39 C38 C37 122.0(4)
C40 C38 C37 121.4(4)
N2 C39 C38 124.3(6)
N2 C39 H39 117.9
C38 C39 H39 117.9
C41 C40 C38 121.5(6)
C41 C40 H40 119.3
C38 C40 H40 119.3
C42 C41 C40 117.9(6)
C42 C41 H41 121
C40 C41 H41 121
C41 C42 N2 124.5(5)
C41 C42 H42 117.8
N2 C42 H42 117.8
C35 N1 C32 117.2(3)
C39 N2 C42 115.3(6)
C1 S1 C2 96.44(17)
C1 S2 C3 96.92(16)
C2 S3 C4 104.5(2)
C3 S4 C10 100.62(19)

loop_
_geom_bond_atom_site_label_1
_geom_bond_atom_site_label_2
_geom_bond_distance
C1 C16 1.363(5)
C1 S2 1.740(3)
C1 S1 1.753(4)
C2 C3 1.321(5)
C2 S3 1.750(4)
C2 S1 1.756(3)
C3 S2 1.749(4)
C3 S4 1.752(3)
C4 C5 1.512(7)
C4 S3 1.774(5)
C4 H4A 0.97
C4 H4B 0.97
C5 C6 1.438(10)
C5 H5A 0.97
C5 H5B 0.97
C6 C7 1.509(14)
C6 H6A 0.97
C6 H6B 0.97
C7 C8 1.43(2)
C7 H7A 0.97
C7 H7B 0.97
C8 C9 1.560(14)
C8 H8A 0.97
C8 H8B 0.97
C9 H9A 0.96
C9 H9B 0.96
C9 H9C 0.96
C10 C11 1.477(8)
C10 S4 1.819(5)
C10 H10A 0.97
C10 H10B 0.97
C11 C12 1.471(8)
C11 H11A 0.97
C11 H11B 0.97
C12 C13 1.549(9)
C12 H12A 0.97
C12 H12B 0.97
C13 C14 1.470(12)
C13 H13A 0.97
C13 H13B 0.97
C14 C15 1.528(12)
C14 H14A 0.97
C14 H14B 0.97
C15 H15A 0.96
C15 H15B 0.96
C15 H15C 0.96
C16 C28 1.469(5)
C16 C17 1.476(4)
C17 C18 1.392(5)
C17 C22 1.418(5)
C18 C19 1.377(5)
C18 H18 0.93
C19 C20 1.398(6)
C19 H19 0.93
C20 C21 1.381(5)
C20 C29 1.439(5)
C21 C22 1.383(5)
C21 H21 0.93
C22 C23 1.456(5)
C23 C24 1.384(5)
C23 C28 1.413(5)
C24 C25 1.397(5)
C24 H24 0.93
C25 C26 1.390(6)
C25 C36 1.454(5)
C26 C27 1.385(5)
C26 H26 0.93
C27 C28 1.380(5)
C27 H27 0.93
C29 C30 1.194(5)
C30 C31 1.434(5)
C31 C32 1.392(5)
C31 C33 1.394(6)
C32 N1 1.328(5)
C32 H32 0.93
C33 C34 1.373(6)
C33 H33 0.93
C34 C35 1.366(6)
C34 H34 0.93
C35 N1 1.327(5)
C35 H35 0.93
C36 C37 1.176(6)
C37 C38 1.426(5)
C38 C39 1.370(6)
C38 C40 1.390(6)
C39 N2 1.326(8)
C39 H39 0.93
C40 C41 1.343(8)
C40 H40 0.93
C41 C42 1.330(11)
C41 H41 0.93
C42 N2 1.383(11)
C42 H42 0.93
